data_1533544
loop_
_publ_author_name
'Asahi, T.'
'Hasebe, K.'

_publ_section_title
;
 X-ray study of Rb2 Zn Br4 under high pressure
;
_journal_name_full 'Journal of the Physical Society of Japan'
_journal_page_first 2925
_journal_page_last 2929
_journal_volume 71
_journal_year 2002
_chemical_formula_sum 'Br4 Rb2 Zn'
_chemical_name_systematic 'Rb2 (Zn Br4)'
_space_group_IT_number 14
_symmetry_space_group_name_Hall '-P 2n'
_symmetry_space_group_name_H-M 'P 1 1 21/n'
_cell_angle_alpha 90
_cell_angle_beta 90
_cell_angle_gamma 90.42
_cell_formula_units_Z 4
_cell_length_a 7.423
_cell_length_b 13.017
_cell_length_c 9.534
_cell_volume 921.200
_citation_journal_id_ASTM JUPSAU
_cod_data_source_file Asahi_JUPSAU_2002_450.cif
_cod_data_source_block Br4Rb2Zn1
_cod_original_cell_volume 921.1998
_cod_original_sg_symbol_Hall '-P 2ybc (z,x-z,y)'
_cod_original_formula_sum 'Br4 Rb2 Zn1'
_cod_database_code 1533544

loop_
_symmetry_equiv_pos_as_xyz
x,y,z
-x+1/2,-y+1/2,z+1/2
-x,-y,-z
x-1/2,y-1/2,-z-1/2

loop_
_atom_site_label
_atom_site_type_symbol
_atom_site_fract_x
_atom_site_fract_y
_atom_site_fract_z
_atom_site_occupancy
_atom_site_U_iso_or_equiv
Br3 Br-1 0.0123 0.3157 0.3108 1 0.0
Rb1 Rb+1 0.2398 0.104 0.1239 1 0.0
Zn1 Zn+2 0.2542 0.4255 0.2251 1 0.0
Br1 Br-1 0.2636 0.4158 -0.0231 1 0.0
Br2 Br-1 0.1998 0.5887 0.3231 1 0.0
Br4 Br-1 0.526 0.3619 0.3187 1 0.0
Rb2 Rb+1 0.2492 0.8268 0.4852 1 0.0
